data_4035532
loop_
_publ_author_name
'Mondal, Keshab'
'Pan, Subhas Chandra'

_publ_section_title
;
 Organocatalytic Asymmetric Domino Michael/Acyl Transfer Reaction between
 \g/\d-Hydroxyenones and \a-Nitroketones.
;
_journal_issue 9
_journal_name_full 'The Journal of organic chemistry'
_journal_page_first 5301
_journal_page_last 5312
_journal_paper_doi 10.1021/acs.joc.8b00436
_journal_volume 83
_journal_year 2018
_chemical_absolute_configuration S
_chemical_compound_source Synthesis
_chemical_formula_moiety 'C18 H16 Br N O5'
_chemical_formula_sum 'C18 H16 Br N O5'
_chemical_formula_weight 406.22
_chemical_name_systematic Unknown
_space_group_IT_number 4
_space_group_name_Hall 'P 2yb'
_space_group_name_H-M_alt 'P 1 21 1'
_symmetry_cell_setting monoclinic
_symmetry_Int_Tables_number 4
_symmetry_space_group_name_H-M 'P 1 21 1'
_atom_sites_solution_hydrogens geom
_atom_sites_solution_primary direct
_atom_sites_solution_secondary difmap
_audit_creation_method SHELXL-97
_cell_angle_alpha 90.00
_cell_angle_beta 107.715(6)
_cell_angle_gamma 90.00
_cell_formula_units_Z 2
_cell_length_a 10.8540(5)
_cell_length_b 5.5969(3)
_cell_length_c 15.0011(9)
_cell_measurement_reflns_used 3612
_cell_measurement_temperature 293(2)
_cell_measurement_theta_max 24.98
_cell_measurement_theta_min 3.76
_cell_volume 868.09(9)
_computing_cell_refinement 'CrysAlisPro 1.171.38.46 (Rigaku OD, 2015)'
_computing_data_collection 'CrysAlisPro 1.171.38.46 (Rigaku OD, 2015)'
_computing_data_reduction 'CrysAlisPro 1.171.38.46 (Rigaku OD, 2015)'
_computing_molecular_graphics 'Olex2 (Dolomanov et al., 2009)'
_computing_publication_material 'Olex2 (Dolomanov et al., 2009)'
_computing_structure_refinement 'SHELXL-97 (Sheldrick, 1997)'
_computing_structure_solution 'SHELXS-97 (Sheldrick, 1990)'
_diffrn_ambient_temperature 293(2)
_diffrn_measured_fraction_theta_full 0.996
_diffrn_measured_fraction_theta_max 0.996
_diffrn_measurement_device_type 'SuperNova, Single source at offset, Eos'
_diffrn_measurement_method '\w scans'
_diffrn_radiation_monochromator graphite
_diffrn_radiation_probe x-ray
_diffrn_radiation_type MoK\a
_diffrn_radiation_wavelength 0.71073
_diffrn_reflns_av_R_equivalents 0.0184
_diffrn_reflns_av_sigmaI/netI 0.0477
_diffrn_reflns_limit_h_max 12
_diffrn_reflns_limit_h_min -9
_diffrn_reflns_limit_k_max 6
_diffrn_reflns_limit_k_min -6
_diffrn_reflns_limit_l_max 17
_diffrn_reflns_limit_l_min -16
_diffrn_reflns_number 3255
_diffrn_reflns_theta_full 24.98
_diffrn_reflns_theta_max 24.98
_diffrn_reflns_theta_min 3.76
_diffrn_source 'fine-focus sealed tube'
_exptl_absorpt_coefficient_mu 2.396
_exptl_absorpt_correction_T_max 0.887
_exptl_absorpt_correction_T_min 0.715
_exptl_absorpt_correction_type multi-scan
_exptl_absorpt_process_details SADABS
_exptl_crystal_colour White
_exptl_crystal_density_diffrn 1.554
_exptl_crystal_density_method 'not measured'
_exptl_crystal_description Neddle
_exptl_crystal_F_000 412
_exptl_crystal_recrystallization_method 'Hexane and dichloromethane solvent mixture'
_exptl_crystal_size_max 0.21
_exptl_crystal_size_mid 0.12
_exptl_crystal_size_min 0.05
_refine_diff_density_max 0.358
_refine_diff_density_min -0.415
_refine_diff_density_rms 0.047
_refine_ls_abs_structure_details 'Flack H D (1983), Acta Cryst. A39, 876-881'
_refine_ls_abs_structure_Flack 0.020(13)
_refine_ls_extinction_method none
_refine_ls_goodness_of_fit_ref 1.034
_refine_ls_hydrogen_treatment mixed
_refine_ls_matrix_type full
_refine_ls_number_parameters 226
_refine_ls_number_reflns 2573
_refine_ls_number_restraints 1
_refine_ls_restrained_S_all 1.034
_refine_ls_R_factor_all 0.0592
_refine_ls_R_factor_gt 0.0411
_refine_ls_shift/su_max 0.000
_refine_ls_shift/su_mean 0.000
_refine_ls_structure_factor_coef Fsqd
_refine_ls_weighting_details 'calc w=1/[\s^2^(Fo^2^)+(0.0362P)^2^+0.0828P] where P=(Fo^2^+2Fc^2^)/3'
_refine_ls_weighting_scheme calc
_refine_ls_wR_factor_gt 0.0834
_refine_ls_wR_factor_ref 0.0946
_reflns_number_gt 2023
_reflns_number_total 2573
_reflns_threshold_expression >2sigma(I)
_cod_data_source_file jo8b00436_si_002.cif
_cod_data_source_block km-p6-4-br-147
_cod_original_cell_volume 868.09(8)
_cod_original_sg_symbol_H-M 'P 21'
_cod_database_code 4035532

loop_
_symmetry_equiv_pos_as_xyz
'x, y, z'
'-x, y+1/2, -z'

loop_
_atom_site_label
_atom_site_type_symbol
_atom_site_fract_x
_atom_site_fract_y
_atom_site_fract_z
_atom_site_U_iso_or_equiv
_atom_site_adp_type
_atom_site_occupancy
_atom_site_symmetry_multiplicity
_atom_site_calc_flag
_atom_site_refinement_flags
Br1 Br 0.11714(5) 0.45400(16) -0.01692(4) 0.0820(2) Uani 1 1 d .
O2 O 1.1485(3) 0.4650(9) 0.2825(2) 0.0649(8) Uani 1 1 d .
C11 C 0.7884(4) 0.4862(11) 0.2005(3) 0.0546(13) Uani 1 1 d .
H11A H 0.7874 0.4476 0.1372 0.066 Uiso 1 1 calc R
H11B H 0.7663 0.3419 0.2280 0.066 Uiso 1 1 calc R
C6 C 1.3734(4) 0.4183(10) 0.3256(3) 0.0465(12) Uani 1 1 d .
C14 C 0.5126(5) 0.3971(8) 0.0968(3) 0.0493(13) Uani 1 1 d .
H14 H 0.5754 0.2841 0.0966 0.059 Uiso 1 1 calc R
C8 C 1.0189(5) 0.3899(11) 0.2327(4) 0.0729(19) Uani 1 1 d .
H8A H 1.0044 0.2284 0.2508 0.087 Uiso 1 1 calc R
H8B H 1.0061 0.3919 0.1658 0.087 Uiso 1 1 calc R
C15 C 0.3846(5) 0.3533(9) 0.0488(4) 0.0545(14) Uani 1 1 d .
H15 H 0.3610 0.2125 0.0150 0.065 Uiso 1 1 calc R
C16 C 0.2929(5) 0.5172(9) 0.0512(3) 0.0540(15) Uani 1 1 d .
O1 O 1.2243(4) 0.1557(8) 0.2225(3) 0.0831(13) Uani 1 1 d .
C3 C 1.6206(6) 0.5616(11) 0.4275(4) 0.0642(17) Uani 1 1 d .
H3 H 1.7035 0.6092 0.4620 0.077 Uiso 1 1 calc R
O5 O 0.7145(4) 0.8695(6) 0.2283(3) 0.0771(12) Uani 1 1 d .
C4 C 1.6018(6) 0.3447(12) 0.3813(4) 0.0662(17) Uani 1 1 d .
H4 H 1.6721 0.2463 0.3847 0.079 Uiso 1 1 calc R
C13 C 0.5476(5) 0.6092(8) 0.1451(3) 0.0439(12) Uani 1 1 d .
C17 C 0.3245(6) 0.7285(10) 0.1014(4) 0.0605(14) Uani 1 1 d .
H17 H 0.2611 0.8375 0.1043 0.073 Uiso 1 1 calc R
C10 C 0.9371(5) 0.5532(11) 0.3601(3) 0.0695(17) Uani 1 1 d .
H10A H 0.8617 0.6306 0.3689 0.083 Uiso 1 1 calc R
H10B H 0.9368 0.3881 0.3797 0.083 Uiso 1 1 calc R
C12 C 0.6851(5) 0.6707(10) 0.1953(3) 0.0551(13) Uani 1 1 d .
C9 C 0.9260(5) 0.5588(9) 0.2564(4) 0.0564(14) Uani 1 1 d .
H9 H 0.9427 0.7216 0.2389 0.068 Uiso 1 1 calc R
C2 C 1.5166(5) 0.7065(10) 0.4223(3) 0.0565(14) Uani 1 1 d .
H2 H 1.5297 0.8533 0.4528 0.068 Uiso 1 1 calc R
C1 C 1.3931(5) 0.6366(9) 0.3724(4) 0.0542(13) Uani 1 1 d .
H1 H 1.3231 0.7350 0.3699 0.065 Uiso 1 1 calc R
C5 C 1.4804(6) 0.2747(9) 0.3308(4) 0.0566(14) Uani 1 1 d .
H5 H 1.4687 0.1292 0.2993 0.068 Uiso 1 1 calc R
C18 C 0.4525(6) 0.7700(9) 0.1466(4) 0.0590(14) Uani 1 1 d .
H18 H 0.4761 0.9122 0.1794 0.071 Uiso 1 1 calc R
C7 C 1.2436(6) 0.3290(10) 0.2715(4) 0.0576(14) Uani 1 1 d .
O4 O 1.0816(5) 0.8720(9) 0.4015(4) 0.0986(16) Uani 1 1 d .
N1 N 1.0552(5) 0.6721(13) 0.4210(4) 0.0761(15) Uani 1 1 d .
O3 O 1.1200(4) 0.5609(11) 0.4886(3) 0.117(3) Uani 1 1 d .

loop_
_atom_site_aniso_label
_atom_site_aniso_U_11
_atom_site_aniso_U_22
_atom_site_aniso_U_33
_atom_site_aniso_U_23
_atom_site_aniso_U_13
_atom_site_aniso_U_12
Br1 0.0534(3) 0.1030(5) 0.0865(4) 0.0030(4) 0.0167(3) 0.0041(4)
O2 0.0534(18) 0.072(2) 0.067(2) -0.022(3) 0.0156(16) 0.002(3)
C11 0.058(3) 0.056(3) 0.047(3) -0.004(3) 0.010(2) -0.007(3)
C6 0.057(3) 0.045(3) 0.042(2) 0.002(3) 0.021(2) 0.001(3)
C14 0.053(3) 0.042(3) 0.055(3) -0.001(2) 0.019(2) 0.002(3)
C8 0.057(3) 0.092(5) 0.062(3) -0.017(3) 0.007(3) -0.010(3)
C15 0.059(3) 0.049(3) 0.057(3) -0.006(2) 0.019(3) -0.002(3)
C16 0.051(3) 0.065(4) 0.048(3) 0.016(3) 0.019(2) 0.007(3)
O1 0.089(3) 0.076(3) 0.082(3) -0.029(3) 0.022(2) -0.002(3)
C3 0.059(4) 0.076(4) 0.062(4) 0.005(3) 0.025(3) -0.003(3)
O5 0.078(3) 0.051(3) 0.091(3) -0.0192(19) 0.009(2) -0.0067(19)
C4 0.060(4) 0.073(4) 0.072(4) 0.013(4) 0.029(3) 0.018(3)
C13 0.063(3) 0.033(3) 0.039(3) 0.004(2) 0.021(2) 0.004(3)
C17 0.068(4) 0.055(3) 0.066(4) 0.003(3) 0.033(3) 0.017(3)
C10 0.057(3) 0.100(5) 0.050(3) -0.005(3) 0.013(3) -0.018(3)
C12 0.070(4) 0.048(3) 0.047(3) -0.004(3) 0.017(3) -0.012(3)
C9 0.058(3) 0.060(3) 0.054(3) -0.002(2) 0.020(3) -0.014(3)
C2 0.063(4) 0.054(3) 0.055(3) 0.000(3) 0.021(3) -0.006(3)
C1 0.063(3) 0.048(3) 0.056(3) 0.007(3) 0.024(3) 0.012(3)
C5 0.076(4) 0.050(3) 0.049(3) 0.000(3) 0.026(3) 0.014(3)
C18 0.077(4) 0.052(3) 0.054(3) -0.008(3) 0.027(3) -0.002(3)
C7 0.072(4) 0.061(3) 0.042(3) 0.000(3) 0.021(3) 0.005(3)
O4 0.088(3) 0.096(4) 0.113(4) -0.039(3) 0.032(3) -0.033(3)
N1 0.056(3) 0.117(5) 0.057(3) -0.028(4) 0.019(3) -0.011(3)
O3 0.074(3) 0.199(8) 0.063(3) -0.001(3) -0.003(2) -0.018(3)

loop_
_atom_type_symbol
_atom_type_description
_atom_type_scat_dispersion_real
_atom_type_scat_dispersion_imag
_atom_type_scat_source
C C 0.0033 0.0016 'International Tables Vol C Tables 4.2.6.8 and 6.1.1.4'
H H 0.0000 0.0000 'International Tables Vol C Tables 4.2.6.8 and 6.1.1.4'
Br Br -0.2901 2.4595 'International Tables Vol C Tables 4.2.6.8 and 6.1.1.4'
N N 0.0061 0.0033 'International Tables Vol C Tables 4.2.6.8 and 6.1.1.4'
O O 0.0106 0.0060 'International Tables Vol C Tables 4.2.6.8 and 6.1.1.4'

loop_
_geom_angle_atom_site_label_1
_geom_angle_atom_site_label_2
_geom_angle_atom_site_label_3
_geom_angle
C7 O2 C8 116.2(4)
C12 C11 C9 115.6(5)
C1 C6 C5 118.7(5)
C1 C6 C7 123.1(5)
C5 C6 C7 118.2(5)
C15 C14 C13 119.9(5)
O2 C8 C9 108.3(4)
C16 C15 C14 119.7(5)
C15 C16 C17 121.7(5)
C15 C16 Br1 118.8(4)
C17 C16 Br1 119.4(4)
C2 C3 C4 119.8(6)
C5 C4 C3 120.1(6)
C18 C13 C14 118.8(5)
C18 C13 C12 118.8(5)
C14 C13 C12 122.4(5)
C18 C17 C16 117.4(5)
N1 C10 C9 113.8(4)
O5 C12 C13 120.8(5)
O5 C12 C11 120.3(5)
C13 C12 C11 118.8(4)
C8 C9 C10 112.3(5)
C8 C9 C11 108.4(4)
C10 C9 C11 108.4(4)
C3 C2 C1 120.7(5)
C2 C1 C6 119.9(5)
C4 C5 C6 120.9(5)
C17 C18 C13 122.4(5)
O1 C7 O2 122.8(5)
O1 C7 C6 124.7(5)
O2 C7 C6 112.5(5)
O4 N1 O3 123.7(6)
O4 N1 C10 119.2(6)
O3 N1 C10 117.1(6)

loop_
_geom_bond_atom_site_label_1
_geom_bond_atom_site_label_2
_geom_bond_distance
Br1 C16 1.903(5)
O2 C7 1.333(6)
O2 C8 1.440(6)
C11 C12 1.509(7)
C11 C9 1.528(6)
C6 C1 1.393(7)
C6 C5 1.395(7)
C6 C7 1.482(7)
C14 C15 1.378(7)
C14 C13 1.383(6)
C8 C9 1.502(7)
C15 C16 1.362(6)
C16 C17 1.388(7)
O1 C7 1.196(6)
C3 C2 1.372(8)
C3 C4 1.382(7)
O5 C12 1.220(6)
C4 C5 1.362(8)
C13 C18 1.374(7)
C13 C12 1.493(7)
C17 C18 1.368(7)
C10 N1 1.485(7)
C10 C9 1.523(7)
C2 C1 1.379(7)
O4 N1 1.213(7)
N1 O3 1.215(7)
